data_7715985
loop_
_publ_author_name
'Uttendorfer, Maria K.'
'Hierlmeier, Gabriele'
'Bal&#xe1;zs, G&#xe1;bor'
'Wolf, Robert'

_publ_section_title
;
 Access to 1,2,3-triphospholide ligands by reduction of
 di-<i>tert</i>-butyldiphosphatetrahedrane.
;
_journal_issue 24
_journal_name_full 'Dalton transactions (Cambridge, England : 2003)'
_journal_page_first 10113
_journal_page_last 10119
_journal_paper_doi 10.1039/d4dt01067a
_journal_volume 53
_journal_year 2024
_chemical_formula_moiety 'C20 H33 Fe P3'
_chemical_formula_sum 'C20 H33 Fe P3'
_chemical_formula_weight 422.22
_chemical_name_systematic '[Cp*Fe(?5-1,2,3-P3C2tBu2)]'
_space_group_crystal_system monoclinic
_space_group_IT_number 14
_space_group_name_Hall '-P 2ybc'
_space_group_name_H-M_alt 'P 1 21/c 1'
_atom_sites_solution_hydrogens geom
_atom_sites_solution_primary dual
_audit_creation_date 2024-04-05
_audit_creation_method
;
Olex2 1.5-alpha
(compiled 2024.02.16 svn.r378c4104 for OlexSys, GUI svn.r6928)
;
_audit_update_record
;
2024-04-05 deposited with the CCDC.	2024-05-08 downloaded from the CCDC.
;
_cell_angle_alpha 90
_cell_angle_beta 107.870(2)
_cell_angle_gamma 90
_cell_formula_units_Z 4
_cell_length_a 10.1779(2)
_cell_length_b 12.7916(2)
_cell_length_c 16.4260(2)
_cell_measurement_reflns_used 8850
_cell_measurement_temperature 122.97(16)
_cell_measurement_theta_max 66.6000
_cell_measurement_theta_min 4.4480
_cell_volume 2035.35(6)
_computing_cell_refinement 'CrysAlisPro 1.171.43.36a (Rigaku OD, 2022)'
_computing_data_collection 'CrysAlisPro system (CCD 41.109a 64-bit (release 07-05-2021))'
_computing_data_reduction 'CrysAlisPro 1.171.43.36a (Rigaku OD, 2022)'
_computing_molecular_graphics 'Olex2 1.5-alpha (Dolomanov et al., 2009)'
_computing_publication_material 'Olex2 1.5-alpha (Dolomanov et al., 2009)'
_computing_structure_refinement 'SHELXL 2016/6 (Sheldrick, 2015)'
_computing_structure_solution 'SHELXT  (Sheldrick, 2015)'
_diffrn_ambient_environment N~2~
_diffrn_ambient_temperature 122.97(16)
_diffrn_detector 'CCD plate'
_diffrn_detector_area_resol_mean 4.2047
_diffrn_detector_type TitanS2
_diffrn_measured_fraction_theta_full 0.971
_diffrn_measured_fraction_theta_max 0.971
_diffrn_measurement_details
;
List of Runs (angles in degrees, time in seconds):

  # Type    Start    End  Width  t~exp~   \w     \q     \k     \f   Frames
#--------------------------------------------------------------------------
  1  \w    -45.00 -20.00   1.00    4.00    --  -43.66  47.00-135.00   25
  2  \w     35.00 108.00   1.00    4.00    --   43.66  47.00-135.00   73
  3  \w     19.00  49.00   1.00    4.00    --   43.66 -47.00  75.00   30
  4  \w     85.00 110.00   1.00   14.00    --   86.50  47.00-135.00   25
  5  \w     39.00  64.00   1.00   14.00    --   86.50 -47.00  75.00   25
  6  \w    -80.00 -54.00   1.00   14.00    --  -90.00  47.00-135.00   26
  7  \w   -137.00-112.00   1.00   14.00    --  -90.00 -47.00  75.00   25
  8  \w    -95.00 -21.00   1.00    4.00    --  -43.66 -37.00 -90.00   74
  9  \w    -63.00 -27.00   1.00    4.00    --  -43.66 125.00 -30.00   36
 10  \w    -53.00 -28.00   1.00   14.00    --  -90.00  61.00 150.00   25
 11  \w   -104.00 -75.00   1.00   14.00    --  -90.00  61.00 150.00   29
 12  \w   -163.00 -63.00   1.00   14.00    --  -90.00 -29.00 127.50  100
 13  \w   -142.00-116.00   1.00   14.00    --  -90.00-125.00-150.00   26
 14  \w   -172.00-107.00   1.00   14.00    --  -90.00 -94.00 -60.00   65
 15  \w   -142.00-116.00   1.00   14.00    --  -90.00 -73.00 163.59   26
 16  \w   -163.00-137.00   1.00   14.00    --  -90.00 -77.00 150.00   26
 17  \w   -151.00-126.00   1.00   14.00    --  -90.00 -77.00  90.00   25
 18  \w   -161.00-113.00   1.00   14.00    --  -90.00-125.00-180.00   48
 19  \w   -103.00 -46.00   1.00   14.00    --  -90.00  30.00 120.00   57
 20  \w   -103.00 -77.00   1.00   14.00    --  -90.00 125.00 -60.00   26
 21  \w   -158.00-133.00   1.00   14.00    --  -90.00 -77.00-180.00   25
 22  \w    -87.00 -62.00   1.00   14.00    --  -90.00  27.00  34.94   25
 23  \w   -117.00 -91.00   1.00   14.00    --  -90.00  77.00  60.00   26
 24  \w   -112.00 -37.00   1.00   14.00    --  -90.00 125.00 -30.00   75
;
_diffrn_measurement_device 'four-circle diffractometer'
_diffrn_measurement_device_type 'SuperNova, Dualflex, TitanS2'
_diffrn_measurement_method '\w scans'
_diffrn_orient_matrix_type 'CrysAlisPro convention (1999,Acta A55,543-557)'
_diffrn_orient_matrix_UB_11 -0.0600775000
_diffrn_orient_matrix_UB_12 0.0788593000
_diffrn_orient_matrix_UB_13 0.0499646000
_diffrn_orient_matrix_UB_21 -0.1393607000
_diffrn_orient_matrix_UB_22 -0.0580323000
_diffrn_orient_matrix_UB_23 -0.0287374000
_diffrn_orient_matrix_UB_31 0.0476189000
_diffrn_orient_matrix_UB_32 -0.0701360000
_diffrn_orient_matrix_UB_33 0.0799072000
_diffrn_radiation_monochromator mirror
_diffrn_radiation_probe x-ray
_diffrn_radiation_type 'Cu K\a'
_diffrn_radiation_wavelength 1.54184
_diffrn_reflns_av_R_equivalents 0.0363
_diffrn_reflns_av_unetI/netI 0.0268
_diffrn_reflns_Laue_measured_fraction_full 0.971
_diffrn_reflns_Laue_measured_fraction_max 0.971
_diffrn_reflns_limit_h_max 12
_diffrn_reflns_limit_h_min -11
_diffrn_reflns_limit_k_max 14
_diffrn_reflns_limit_k_min -15
_diffrn_reflns_limit_l_max 19
_diffrn_reflns_limit_l_min -14
_diffrn_reflns_number 12907
_diffrn_reflns_point_group_measured_fraction_full 0.971
_diffrn_reflns_point_group_measured_fraction_max 0.971
_diffrn_reflns_theta_full 66.789
_diffrn_reflns_theta_max 66.789
_diffrn_reflns_theta_min 4.466
_diffrn_source 'micro-focus sealed X-ray tube'
_diffrn_source_type 'SuperNova (Cu) X-ray Source'
_exptl_absorpt_coefficient_mu 8.148
_exptl_absorpt_correction_T_max 0.975
_exptl_absorpt_correction_T_min 0.639
_exptl_absorpt_correction_type gaussian
_exptl_absorpt_process_details
;
CrysAlisPro 1.171.43.36a (Rigaku Oxford Diffraction, 2022)
Numerical absorption correction based on gaussian integration over
a multifaceted crystal model
Empirical absorption correction using spherical harmonics,
implemented in SCALE3 ABSPACK scaling algorithm.
;
_exptl_crystal_colour 'clear brownish red'
_exptl_crystal_colour_lustre clear
_exptl_crystal_colour_modifier brownish
_exptl_crystal_colour_primary red
_exptl_crystal_density_diffrn 1.378
_exptl_crystal_description block
_exptl_crystal_F_000 896
_exptl_crystal_recrystallization_method 'Re-crystallisation from solvent: n-hexane'
_exptl_crystal_size_max 0.21
_exptl_crystal_size_mid 0.13
_exptl_crystal_size_min 0.13
_refine_diff_density_max 0.403
_refine_diff_density_min -0.303
_refine_diff_density_rms 0.062
_refine_ls_extinction_coef 0.00062(10)
_refine_ls_extinction_expression Fc^*^=kFc[1+0.001xFc^2^\l^3^/sin(2\q)]^-1/4^
_refine_ls_extinction_method 'SHELXL-2016/6 (Sheldrick 2016)'
_refine_ls_goodness_of_fit_ref 1.073
_refine_ls_hydrogen_treatment constr
_refine_ls_matrix_type full
_refine_ls_number_parameters 229
_refine_ls_number_reflns 3510
_refine_ls_number_restraints 0
_refine_ls_restrained_S_all 1.073
_refine_ls_R_factor_all 0.0298
_refine_ls_R_factor_gt 0.0280
_refine_ls_shift/su_max 0.001
_refine_ls_shift/su_mean 0.000
_refine_ls_structure_factor_coef Fsqd
_refine_ls_weighting_details 'w=1/[\s^2^(Fo^2^)+(0.0459P)^2^+0.8853P] where P=(Fo^2^+2Fc^2^)/3'
_refine_ls_weighting_scheme calc
_refine_ls_wR_factor_gt 0.0772
_refine_ls_wR_factor_ref 0.0783
_reflns_Friedel_coverage 0.000
_reflns_number_gt 3371
_reflns_number_total 3510
_reflns_threshold_expression 'I > 2\s(I)'
_cod_data_source_file d4dt01067a2.cif
_cod_data_source_block mu113_mc
_cod_depositor_comments 'Adding full bibliography for 7715982--7715988.cif.'
_cod_database_code 7715985
_shelx_shelxl_version_number 2016/6
_chemical_oxdiff_formula 'C20 H33 P3 Fe '
_shelx_space_group_comment
;
The symmetry employed for this shelxl refinement is uniquely defined
by the following loop, which should always be used as a source of
symmetry information in preference to the above space-group names.
They are only intended as comments.
;
_shelx_estimated_absorpt_t_max 0.417
_shelx_estimated_absorpt_t_min 0.279
_olex2_refinement_description
;
1. Fixed Uiso
 At 1.5 times of:
  All C(H,H,H) groups
2.a Idealised Me refined as rotating group:
 C11(H11A,H11B,H11C), C18(H18A,H18B,H18C), C13(H13A,H13B,H13C), C12(H12A,H12B,
 H12C), C19(H19A,H19B,H19C), C20(H20A,H20B,H20C), C10(H10A,H10B,H10C), C14(H14A,
 H14B,H14C), C17(H17A,H17B,H17C), C15(H15A,H15B,H15C), C16(H16A,H16B,H16C)
;
_olex2_submission_special_instructions 'No special instructions were received'
_oxdiff_exptl_absorpt_empirical_details
;
Empirical correction (ABSPACK) includes:
- Absorption correction using spherical harmonics
- Frame scaling
- Detector area scaling
;
_oxdiff_exptl_absorpt_empirical_full_max 2.354
_oxdiff_exptl_absorpt_empirical_full_min 0.640

loop_
_space_group_symop_operation_xyz
'x, y, z'
'-x, y+1/2, -z+1/2'
'-x, -y, -z'
'x, -y-1/2, z-1/2'

loop_
_atom_site_label
_atom_site_type_symbol
_atom_site_fract_x
_atom_site_fract_y
_atom_site_fract_z
_atom_site_U_iso_or_equiv
_atom_site_adp_type
_atom_site_occupancy
_atom_site_site_symmetry_order
_atom_site_calc_flag
_atom_site_refinement_flags_posn
_atom_site_refinement_flags_adp
_atom_site_refinement_flags_occupancy
_atom_site_disorder_assembly
_atom_site_disorder_group
Fe1 Fe 0.65772(3) 0.26817(2) 0.36278(2) 0.00985(11) Uani 1 1 d . . . . .
P1 P 0.77284(5) 0.31135(4) 0.50286(3) 0.01642(13) Uani 1 1 d . . . . .
P3 P 0.63527(5) 0.44422(4) 0.33419(3) 0.01688(14) Uani 1 1 d . . . . .
P2 P 0.59450(5) 0.40145(4) 0.44786(3) 0.01954(14) Uani 1 1 d . . . . .
C7 C 0.64566(19) 0.13325(14) 0.28447(11) 0.0140(4) Uani 1 1 d . . . . .
C3 C 0.5324(2) 0.20171(15) 0.24720(12) 0.0143(4) Uani 1 1 d . . . . .
C1 C 0.86354(19) 0.32481(14) 0.42505(11) 0.0128(4) Uani 1 1 d . . . . .
C2 C 0.80177(19) 0.38393(14) 0.34842(11) 0.0133(4) Uani 1 1 d . . . . .
C5 C 0.5244(2) 0.15526(14) 0.38140(12) 0.0147(4) Uani 1 1 d . . . . .
C4 C 0.4575(2) 0.21534(15) 0.30686(12) 0.0148(4) Uani 1 1 d . . . . .
C6 C 0.64091(19) 0.10465(15) 0.36733(11) 0.0140(4) Uani 1 1 d . . . . .
C8 C 1.0101(2) 0.27298(15) 0.45595(12) 0.0166(4) Uani 1 1 d . . . . .
C11 C 1.0305(2) 0.18478(16) 0.39746(13) 0.0211(4) Uani 1 1 d . . . . .
H11A H 0.990386 0.119935 0.411060 0.032 Uiso 1 1 calc R U . . .
H11B H 1.129349 0.174571 0.406404 0.032 Uiso 1 1 calc R U . . .
H11C H 0.984705 0.203572 0.337601 0.032 Uiso 1 1 calc R U . . .
C18 C 0.4753(2) 0.14165(16) 0.45780(12) 0.0211(4) Uani 1 1 d . . . . .
H18A H 0.554400 0.127620 0.508388 0.032 Uiso 1 1 calc R U . . .
H18B H 0.410624 0.082833 0.448090 0.032 Uiso 1 1 calc R U . . .
H18C H 0.428692 0.205606 0.466938 0.032 Uiso 1 1 calc R U . . .
C13 C 0.9679(2) 0.35714(17) 0.25128(13) 0.0225(4) Uani 1 1 d . . . . .
H13A H 1.048166 0.345118 0.301638 0.034 Uiso 1 1 calc R U . . .
H13B H 0.997231 0.393544 0.207292 0.034 Uiso 1 1 calc R U . . .
H13C H 0.926185 0.289908 0.228758 0.034 Uiso 1 1 calc R U . . .
C9 C 0.8617(2) 0.42419(15) 0.27657(12) 0.0168(4) Uani 1 1 d . . . . .
C12 C 1.1200(2) 0.36003(16) 0.46888(13) 0.0207(4) Uani 1 1 d . . . . .
H12A H 1.113618 0.391941 0.413564 0.031 Uiso 1 1 calc R U . . .
H12B H 1.212156 0.329879 0.493776 0.031 Uiso 1 1 calc R U . . .
H12C H 1.103860 0.413445 0.507513 0.031 Uiso 1 1 calc R U . . .
C19 C 0.7310(2) 0.02666(15) 0.42675(13) 0.0207(4) Uani 1 1 d . . . . .
H19A H 0.815850 0.016428 0.411418 0.031 Uiso 1 1 calc R U . . .
H19B H 0.681777 -0.040014 0.422102 0.031 Uiso 1 1 calc R U . . .
H19C H 0.754268 0.052483 0.485644 0.031 Uiso 1 1 calc R U . . .
C20 C 0.7374(2) 0.08846(16) 0.23740(13) 0.0204(4) Uani 1 1 d . . . . .
H20A H 0.769744 0.144673 0.207800 0.031 Uiso 1 1 calc R U . . .
H20B H 0.685585 0.037119 0.195482 0.031 Uiso 1 1 calc R U . . .
H20C H 0.816808 0.054255 0.278098 0.031 Uiso 1 1 calc R U . . .
C10 C 1.0409(2) 0.22161(17) 0.54499(13) 0.0238(5) Uani 1 1 d . . . . .
H10A H 1.034115 0.274330 0.586810 0.036 Uiso 1 1 calc R U . . .
H10B H 1.134241 0.192114 0.562187 0.036 Uiso 1 1 calc R U . . .
H10C H 0.973769 0.165793 0.542450 0.036 Uiso 1 1 calc R U . . .
C14 C 0.9251(2) 0.53224(16) 0.30698(13) 0.0222(4) Uani 1 1 d . . . . .
H14A H 0.854101 0.578098 0.316588 0.033 Uiso 1 1 calc R U . . .
H14B H 0.960504 0.562976 0.263226 0.033 Uiso 1 1 calc R U . . .
H14C H 1.000791 0.524327 0.360450 0.033 Uiso 1 1 calc R U . . .
C17 C 0.3263(2) 0.27594(17) 0.29112(15) 0.0232(5) Uani 1 1 d . . . . .
H17A H 0.320432 0.304121 0.345379 0.035 Uiso 1 1 calc R U . . .
H17B H 0.247352 0.229776 0.266042 0.035 Uiso 1 1 calc R U . . .
H17C H 0.325083 0.333608 0.251621 0.035 Uiso 1 1 calc R U . . .
C15 C 0.7467(2) 0.44213(19) 0.19104(13) 0.0276(5) Uani 1 1 d . . . . .
H15A H 0.699703 0.375825 0.170932 0.041 Uiso 1 1 calc R U . . .
H15B H 0.787512 0.469052 0.148388 0.041 Uiso 1 1 calc R U . . .
H15C H 0.680015 0.492877 0.199565 0.041 Uiso 1 1 calc R U . . .
C16 C 0.4874(2) 0.23936(17) 0.15679(13) 0.0231(5) Uani 1 1 d . . . . .
H16A H 0.456694 0.312165 0.155034 0.035 Uiso 1 1 calc R U . . .
H16B H 0.411144 0.195838 0.122620 0.035 Uiso 1 1 calc R U . . .
H16C H 0.564975 0.234795 0.133381 0.035 Uiso 1 1 calc R U . . .

loop_
_atom_site_aniso_label
_atom_site_aniso_U_11
_atom_site_aniso_U_22
_atom_site_aniso_U_33
_atom_site_aniso_U_23
_atom_site_aniso_U_13
_atom_site_aniso_U_12
Fe1 0.01052(18) 0.00937(17) 0.00989(16) -0.00056(10) 0.00346(12) -0.00017(10)
P1 0.0195(3) 0.0202(3) 0.0105(2) -0.00260(18) 0.00592(19) -0.0035(2)
P3 0.0147(3) 0.0119(2) 0.0242(3) 0.00246(19) 0.0061(2) 0.00272(18)
P2 0.0190(3) 0.0181(3) 0.0256(3) -0.0073(2) 0.0129(2) -0.0006(2)
C7 0.0151(9) 0.0113(9) 0.0153(8) -0.0029(7) 0.0044(7) -0.0024(7)
C3 0.0151(10) 0.0131(9) 0.0133(9) -0.0012(7) 0.0024(7) -0.0030(8)
C1 0.0138(9) 0.0121(9) 0.0123(8) -0.0037(7) 0.0037(7) -0.0017(7)
C2 0.0139(9) 0.0110(8) 0.0150(9) -0.0021(7) 0.0045(7) -0.0038(7)
C5 0.0178(10) 0.0130(9) 0.0136(8) -0.0019(7) 0.0055(7) -0.0052(7)
C4 0.0135(10) 0.0137(9) 0.0165(9) -0.0026(7) 0.0038(8) -0.0019(7)
C6 0.0163(10) 0.0109(9) 0.0143(9) -0.0008(7) 0.0037(8) -0.0027(7)
C8 0.0140(10) 0.0174(10) 0.0154(9) -0.0001(8) 0.0003(8) 0.0012(8)
C11 0.0167(10) 0.0196(10) 0.0253(10) -0.0029(9) 0.0041(8) 0.0032(8)
C18 0.0240(11) 0.0235(10) 0.0191(9) -0.0031(8) 0.0116(8) -0.0082(9)
C13 0.0260(11) 0.0267(11) 0.0195(9) -0.0020(9) 0.0138(8) -0.0022(9)
C9 0.0175(10) 0.0184(9) 0.0146(9) 0.0027(8) 0.0052(8) -0.0025(8)
C12 0.0133(10) 0.0228(11) 0.0220(9) -0.0017(8) -0.0004(8) -0.0014(8)
C19 0.0240(11) 0.0127(9) 0.0232(10) 0.0047(8) 0.0037(8) 0.0018(8)
C20 0.0225(11) 0.0194(10) 0.0213(10) -0.0075(8) 0.0098(8) -0.0010(8)
C10 0.0239(12) 0.0239(11) 0.0186(10) 0.0046(8) -0.0008(9) 0.0033(9)
C14 0.0242(11) 0.0193(10) 0.0259(10) 0.0032(9) 0.0117(9) -0.0053(9)
C17 0.0128(10) 0.0255(11) 0.0288(11) -0.0044(9) 0.0028(9) 0.0019(8)
C15 0.0236(11) 0.0405(13) 0.0164(10) 0.0088(9) 0.0025(9) -0.0040(10)
C16 0.0260(12) 0.0265(11) 0.0129(9) 0.0023(8) 0.0002(8) -0.0047(9)

loop_
_atom_type_symbol
_atom_type_description
_atom_type_scat_dispersion_real
_atom_type_scat_dispersion_imag
_atom_type_scat_source
C C 0.0181 0.0091 'International Tables Vol C Tables 4.2.6.8 and 6.1.1.4'
H H 0.0000 0.0000 'International Tables Vol C Tables 4.2.6.8 and 6.1.1.4'
Fe Fe -1.1336 3.1974 'International Tables Vol C Tables 4.2.6.8 and 6.1.1.4'
P P 0.2955 0.4335 'International Tables Vol C Tables 4.2.6.8 and 6.1.1.4'

loop_
_exptl_crystal_face_index_h
_exptl_crystal_face_index_k
_exptl_crystal_face_index_l
_exptl_crystal_face_perp_dist
-6 -2 1 0.0666
-3 3 -6 0.0977
2 5 -8 0.0859
6 2 -1 0.0731
-5 3 7 0.0552
-4 -1 10 0.0793
2 3 -10 0.1059
-4 6 -1 0.0954
5 -3 -7 0.0783
4 -6 0 0.0688
-5 2 8 0.0548
-6 -2 5 0.0544
-2 -7 6 0.0971
-4 -4 -4 0.0563
-4 -6 -1 0.0500
3 0 8 0.1021
1 5 7 0.0563
4 -7 -3 0.0639
6 -3 -3 0.0655
-3 6 6 0.0439

loop_
_geom_angle_atom_site_label_1
_geom_angle_atom_site_label_2
_geom_angle_atom_site_label_3
_geom_angle
_geom_angle_site_symmetry_1
_geom_angle_site_symmetry_3
_geom_angle_publ_flag
P1 Fe1 P2 52.927(19) . . ?
P3 Fe1 P1 87.56(2) . . ?
P3 Fe1 P2 53.026(19) . . ?
C7 Fe1 P1 135.48(5) . . ?
C7 Fe1 P3 133.31(5) . . ?
C7 Fe1 P2 160.78(5) . . ?
C7 Fe1 C1 115.21(7) . . ?
C7 Fe1 C2 113.99(7) . . ?
C3 Fe1 P1 166.98(5) . . ?
C3 Fe1 P3 102.47(5) . . ?
C3 Fe1 P2 127.55(6) . . ?
C3 Fe1 C7 39.28(7) . . ?
C3 Fe1 C1 142.41(7) . . ?
C3 Fe1 C2 115.03(7) . . ?
C1 Fe1 P1 47.44(5) . . ?
C1 Fe1 P3 77.80(5) . . ?
C1 Fe1 P2 83.15(5) . . ?
C2 Fe1 P1 77.84(5) . . ?
C2 Fe1 P3 47.93(5) . . ?
C2 Fe1 P2 83.62(5) . . ?
C2 Fe1 C1 39.04(7) . . ?
C5 Fe1 P1 100.09(5) . . ?
C5 Fe1 P3 133.34(6) . . ?
C5 Fe1 P2 95.98(5) . . ?
C5 Fe1 C7 66.74(7) . . ?
C5 Fe1 C3 67.00(7) . . ?
C5 Fe1 C1 138.68(7) . . ?
C5 Fe1 C2 177.70(7) . . ?
C5 Fe1 C4 40.36(7) . . ?
C5 Fe1 C6 40.11(8) . . ?
C4 Fe1 P1 130.47(6) . . ?
C4 Fe1 P3 101.90(6) . . ?
C4 Fe1 P2 94.95(5) . . ?
C4 Fe1 C7 66.58(7) . . ?
C4 Fe1 C3 39.75(7) . . ?
C4 Fe1 C1 177.83(7) . . ?
C4 Fe1 C2 141.91(7) . . ?
C4 Fe1 C6 67.17(7) . . ?
C6 Fe1 P1 102.99(5) . . ?
C6 Fe1 P3 168.14(5) . . ?
C6 Fe1 P2 130.03(5) . . ?
C6 Fe1 C7 39.30(7) . . ?
C6 Fe1 C3 66.32(7) . . ?
C6 Fe1 C1 113.30(7) . . ?
C6 Fe1 C2 139.12(7) . . ?
P2 P1 Fe1 66.16(2) . . ?
C1 P1 Fe1 61.88(6) . . ?
C1 P1 P2 101.85(6) . . ?
P2 P3 Fe1 66.32(2) . . ?
C2 P3 Fe1 61.68(6) . . ?
C2 P3 P2 101.90(6) . . ?
P1 P2 Fe1 60.915(19) . . ?
P1 P2 P3 98.29(3) . . ?
P3 P2 Fe1 60.654(19) . . ?
C3 C7 Fe1 69.62(10) . . ?
C3 C7 C20 124.27(17) . . ?
C6 C7 Fe1 69.16(10) . . ?
C6 C7 C3 107.90(16) . . ?
C6 C7 C20 127.20(18) . . ?
C20 C7 Fe1 133.75(14) . . ?
C7 C3 Fe1 71.10(10) . . ?
C7 C3 C16 125.79(18) . . ?
C4 C3 Fe1 68.65(10) . . ?
C4 C3 C7 108.20(16) . . ?
C4 C3 C16 125.41(18) . . ?
C16 C3 Fe1 132.82(14) . . ?
P1 C1 Fe1 70.69(7) . . ?
C2 C1 Fe1 70.18(10) . . ?
C2 C1 P1 119.36(14) . . ?
C2 C1 C8 128.54(16) . . ?
C8 C1 Fe1 134.53(13) . . ?
C8 C1 P1 111.97(13) . . ?
P3 C2 Fe1 70.39(6) . . ?
C1 C2 Fe1 70.79(10) . . ?
C1 C2 P3 118.54(14) . . ?
C1 C2 C9 131.56(17) . . ?
C9 C2 Fe1 138.04(13) . . ?
C9 C2 P3 109.09(13) . . ?
C4 C5 Fe1 70.10(11) . . ?
C4 C5 C6 107.81(16) . . ?
C4 C5 C18 125.93(18) . . ?
C6 C5 Fe1 71.23(11) . . ?
C6 C5 C18 126.12(17) . . ?
C18 C5 Fe1 127.47(13) . . ?
C3 C4 Fe1 71.60(11) . . ?
C3 C4 C5 107.97(17) . . ?
C3 C4 C17 125.59(18) . . ?
C5 C4 Fe1 69.55(11) . . ?
C5 C4 C17 126.32(18) . . ?
C17 C4 Fe1 127.66(14) . . ?
C7 C6 Fe1 71.54(10) . . ?
C7 C6 C5 108.12(16) . . ?
C7 C6 C19 126.93(18) . . ?
C5 C6 Fe1 68.65(10) . . ?
C5 C6 C19 124.65(17) . . ?
C19 C6 Fe1 130.27(13) . . ?
C11 C8 C1 113.93(16) . . ?
C11 C8 C12 112.59(17) . . ?
C11 C8 C10 104.63(16) . . ?
C12 C8 C1 108.44(15) . . ?
C10 C8 C1 112.49(17) . . ?
C10 C8 C12 104.38(16) . . ?
C8 C11 H11A 109.5 . . ?
C8 C11 H11B 109.5 . . ?
C8 C11 H11C 109.5 . . ?
H11A C11 H11B 109.5 . . ?
H11A C11 H11C 109.5 . . ?
H11B C11 H11C 109.5 . . ?
C5 C18 H18A 109.5 . . ?
C5 C18 H18B 109.5 . . ?
C5 C18 H18C 109.5 . . ?
H18A C18 H18B 109.5 . . ?
H18A C18 H18C 109.5 . . ?
H18B C18 H18C 109.5 . . ?
H13A C13 H13B 109.5 . . ?
H13A C13 H13C 109.5 . . ?
H13B C13 H13C 109.5 . . ?
C9 C13 H13A 109.5 . . ?
C9 C13 H13B 109.5 . . ?
C9 C13 H13C 109.5 . . ?
C13 C9 C2 119.23(16) . . ?
C13 C9 C14 109.26(16) . . ?
C13 C9 C15 103.71(16) . . ?
C14 C9 C2 105.68(15) . . ?
C14 C9 C15 106.63(17) . . ?
C15 C9 C2 111.77(16) . . ?
C8 C12 H12A 109.5 . . ?
C8 C12 H12B 109.5 . . ?
C8 C12 H12C 109.5 . . ?
H12A C12 H12B 109.5 . . ?
H12A C12 H12C 109.5 . . ?
H12B C12 H12C 109.5 . . ?
C6 C19 H19A 109.5 . . ?
C6 C19 H19B 109.5 . . ?
C6 C19 H19C 109.5 . . ?
H19A C19 H19B 109.5 . . ?
H19A C19 H19C 109.5 . . ?
H19B C19 H19C 109.5 . . ?
C7 C20 H20A 109.5 . . ?
C7 C20 H20B 109.5 . . ?
C7 C20 H20C 109.5 . . ?
H20A C20 H20B 109.5 . . ?
H20A C20 H20C 109.5 . . ?
H20B C20 H20C 109.5 . . ?
C8 C10 H10A 109.5 . . ?
C8 C10 H10B 109.5 . . ?
C8 C10 H10C 109.5 . . ?
H10A C10 H10B 109.5 . . ?
H10A C10 H10C 109.5 . . ?
H10B C10 H10C 109.5 . . ?
C9 C14 H14A 109.5 . . ?
C9 C14 H14B 109.5 . . ?
C9 C14 H14C 109.5 . . ?
H14A C14 H14B 109.5 . . ?
H14A C14 H14C 109.5 . . ?
H14B C14 H14C 109.5 . . ?
C4 C17 H17A 109.5 . . ?
C4 C17 H17B 109.5 . . ?
C4 C17 H17C 109.5 . . ?
H17A C17 H17B 109.5 . . ?
H17A C17 H17C 109.5 . . ?
H17B C17 H17C 109.5 . . ?
C9 C15 H15A 109.5 . . ?
C9 C15 H15B 109.5 . . ?
C9 C15 H15C 109.5 . . ?
H15A C15 H15B 109.5 . . ?
H15A C15 H15C 109.5 . . ?
H15B C15 H15C 109.5 . . ?
C3 C16 H16A 109.5 . . ?
C3 C16 H16B 109.5 . . ?
C3 C16 H16C 109.5 . . ?
H16A C16 H16B 109.5 . . ?
H16A C16 H16C 109.5 . . ?
H16B C16 H16C 109.5 . . ?

loop_
_geom_bond_atom_site_label_1
_geom_bond_atom_site_label_2
_geom_bond_distance
_geom_bond_site_symmetry_2
_geom_bond_publ_flag
Fe1 P1 2.3061(5) . ?
Fe1 P3 2.2973(5) . ?
Fe1 P2 2.4136(5) . ?
Fe1 C7 2.1334(18) . ?
Fe1 C3 2.1139(19) . ?
Fe1 C1 2.1551(19) . ?
Fe1 C2 2.1470(18) . ?
Fe1 C5 2.0676(19) . ?
Fe1 C4 2.0749(19) . ?
Fe1 C6 2.1019(19) . ?
P1 P2 2.1054(7) . ?
P1 C1 1.7999(19) . ?
P3 P2 2.1056(7) . ?
P3 C2 1.8104(19) . ?
C7 C3 1.428(3) . ?
C7 C6 1.425(3) . ?
C7 C20 1.497(3) . ?
C3 C4 1.425(3) . ?
C3 C16 1.493(3) . ?
C1 C2 1.437(3) . ?
C1 C8 1.568(3) . ?
C2 C9 1.573(3) . ?
C5 C4 1.429(3) . ?
C5 C6 1.430(3) . ?
C5 C18 1.497(3) . ?
C4 C17 1.496(3) . ?
C6 C19 1.496(3) . ?
C8 C11 1.537(3) . ?
C8 C12 1.546(3) . ?
C8 C10 1.545(3) . ?
C11 H11A 0.9800 . ?
C11 H11B 0.9800 . ?
C11 H11C 0.9800 . ?
C18 H18A 0.9800 . ?
C18 H18B 0.9800 . ?
C18 H18C 0.9800 . ?
C13 H13A 0.9800 . ?
C13 H13B 0.9800 . ?
C13 H13C 0.9800 . ?
C13 C9 1.533(3) . ?
C9 C14 1.542(3) . ?
C9 C15 1.545(3) . ?
C12 H12A 0.9800 . ?
C12 H12B 0.9800 . ?
C12 H12C 0.9800 . ?
C19 H19A 0.9800 . ?
C19 H19B 0.9800 . ?
C19 H19C 0.9800 . ?
C20 H20A 0.9800 . ?
C20 H20B 0.9800 . ?
C20 H20C 0.9800 . ?
C10 H10A 0.9800 . ?
C10 H10B 0.9800 . ?
C10 H10C 0.9800 . ?
C14 H14A 0.9800 . ?
C14 H14B 0.9800 . ?
C14 H14C 0.9800 . ?
C17 H17A 0.9800 . ?
C17 H17B 0.9800 . ?
C17 H17C 0.9800 . ?
C15 H15A 0.9800 . ?
C15 H15B 0.9800 . ?
C15 H15C 0.9800 . ?
C16 H16A 0.9800 . ?
C16 H16B 0.9800 . ?
C16 H16C 0.9800 . ?

loop_
_geom_torsion_atom_site_label_1
_geom_torsion_atom_site_label_2
_geom_torsion_atom_site_label_3
_geom_torsion_atom_site_label_4
_geom_torsion
_geom_torsion_site_symmetry_1
_geom_torsion_site_symmetry_2
_geom_torsion_site_symmetry_3
_geom_torsion_site_symmetry_4
_geom_torsion_publ_flag
Fe1 P1 C1 C2 52.45(13) . . . . ?
Fe1 P1 C1 C8 -131.29(14) . . . . ?
Fe1 P3 C2 C1 -53.74(13) . . . . ?
Fe1 P3 C2 C9 135.40(13) . . . . ?
Fe1 C7 C3 C4 -58.82(13) . . . . ?
Fe1 C7 C3 C16 129.7(2) . . . . ?
Fe1 C7 C6 C5 59.14(13) . . . . ?
Fe1 C7 C6 C19 -126.99(19) . . . . ?
Fe1 C3 C4 C5 -60.33(13) . . . . ?
Fe1 C3 C4 C17 123.6(2) . . . . ?
Fe1 C1 C2 P3 53.54(11) . . . . ?
Fe1 C1 C2 C9 -138.0(2) . . . . ?
Fe1 C1 C8 C11 35.6(3) . . . . ?
Fe1 C1 C8 C12 161.78(14) . . . . ?
Fe1 C1 C8 C10 -83.3(2) . . . . ?
Fe1 C2 C9 C13 -74.4(3) . . . . ?
Fe1 C2 C9 C14 162.30(16) . . . . ?
Fe1 C2 C9 C15 46.7(3) . . . . ?
Fe1 C5 C4 C3 61.63(13) . . . . ?
Fe1 C5 C4 C17 -122.36(19) . . . . ?
Fe1 C5 C6 C7 -60.95(13) . . . . ?
Fe1 C5 C6 C19 125.00(18) . . . . ?
P1 C1 C2 Fe1 -52.68(11) . . . . ?
P1 C1 C2 P3 0.9(2) . . . . ?
P1 C1 C2 C9 169.29(15) . . . . ?
P1 C1 C8 C11 119.62(16) . . . . ?
P1 C1 C8 C12 -114.16(15) . . . . ?
P1 C1 C8 C10 0.8(2) . . . . ?
P3 C2 C9 C13 -155.94(15) . . . . ?
P3 C2 C9 C14 80.71(16) . . . . ?
P3 C2 C9 C15 -34.9(2) . . . . ?
P2 P1 C1 Fe1 -54.51(4) . . . . ?
P2 P1 C1 C2 -2.06(15) . . . . ?
P2 P1 C1 C8 174.20(11) . . . . ?
P2 P3 C2 Fe1 54.56(4) . . . . ?
P2 P3 C2 C1 0.83(15) . . . . ?
P2 P3 C2 C9 -170.03(11) . . . . ?
C7 C3 C4 Fe1 60.35(13) . . . . ?
C7 C3 C4 C5 0.0(2) . . . . ?
C7 C3 C4 C17 -176.02(18) . . . . ?
C3 C7 C6 Fe1 -59.03(13) . . . . ?
C3 C7 C6 C5 0.1(2) . . . . ?
C3 C7 C6 C19 173.98(18) . . . . ?
C1 C2 C9 C13 34.8(3) . . . . ?
C1 C2 C9 C14 -88.5(2) . . . . ?
C1 C2 C9 C15 155.9(2) . . . . ?
C2 C1 C8 C11 -64.5(3) . . . . ?
C2 C1 C8 C12 61.7(2) . . . . ?
C2 C1 C8 C10 176.59(18) . . . . ?
C4 C5 C6 Fe1 60.87(13) . . . . ?
C4 C5 C6 C7 -0.1(2) . . . . ?
C4 C5 C6 C19 -174.13(17) . . . . ?
C6 C7 C3 Fe1 58.74(13) . . . . ?
C6 C7 C3 C4 -0.1(2) . . . . ?
C6 C7 C3 C16 -171.56(18) . . . . ?
C6 C5 C4 Fe1 -61.59(13) . . . . ?
C6 C5 C4 C3 0.0(2) . . . . ?
C6 C5 C4 C17 176.05(18) . . . . ?
C8 C1 C2 Fe1 131.75(19) . . . . ?
C8 C1 C2 P3 -174.70(14) . . . . ?
C8 C1 C2 C9 -6.3(3) . . . . ?
C18 C5 C4 Fe1 122.46(19) . . . . ?
C18 C5 C4 C3 -175.91(18) . . . . ?
C18 C5 C4 C17 0.1(3) . . . . ?
C18 C5 C6 Fe1 -123.20(19) . . . . ?
C18 C5 C6 C7 175.85(17) . . . . ?
C18 C5 C6 C19 1.8(3) . . . . ?
C20 C7 C3 Fe1 -129.76(18) . . . . ?
C20 C7 C3 C4 171.42(18) . . . . ?
C20 C7 C3 C16 -0.1(3) . . . . ?
C20 C7 C6 Fe1 129.79(19) . . . . ?
C20 C7 C6 C5 -171.07(18) . . . . ?
C20 C7 C6 C19 2.8(3) . . . . ?
C16 C3 C4 Fe1 -128.13(19) . . . . ?
C16 C3 C4 C5 171.54(18) . . . . ?
C16 C3 C4 C17 -4.5(3) . . . . ?

loop_
_exptl_oxdiff_crystal_face_indexfrac_h
_exptl_oxdiff_crystal_face_indexfrac_k
_exptl_oxdiff_crystal_face_indexfrac_l
_exptl_oxdiff_crystal_face_x
_exptl_oxdiff_crystal_face_y
_exptl_oxdiff_crystal_face_z
-6.2947 -2.0549 1.3464 0.2834 0.9578 -0.0480
-3.1750 3.2633 -6.3860 0.1290 0.4366 -0.8904
2.2702 5.3500 -8.0586 -0.1171 -0.3953 -0.9111
6.2685 1.5539 -0.5315 -0.2806 -0.9485 0.1470
-5.4806 3.1968 6.8199 0.9221 0.3823 0.0598
-3.7549 -0.7983 10.1530 0.6699 0.2778 0.6885
1.6976 3.2167 -9.8275 -0.3393 -0.1408 -0.9301
-4.0606 5.9109 -1.4435 0.6380 0.2644 -0.7233
5.4591 -3.0524 -7.0348 -0.9202 -0.3815 -0.0881
4.4529 -5.7830 0.3012 -0.7085 -0.2936 0.6417
-5.2766 2.2645 8.0573 0.8982 0.3724 0.2337
-6.3844 -1.5283 4.9746 0.5116 0.8355 0.2007
-2.2424 -6.5567 6.2975 -0.0677 0.5120 0.8563
-3.8941 -4.4347 -4.2178 -0.3265 0.9212 -0.2114
-3.8169 -6.2187 -1.3924 -0.3307 0.9328 0.1431
2.9224 0.2668 7.6489 0.2276 -0.6426 0.7316
1.4513 5.4695 6.5817 0.6730 -0.7088 0.2114
3.9491 -6.5562 -3.3723 -0.9228 -0.0730 0.3784
6.1081 -3.1635 -2.8954 -0.7611 -0.5844 0.2814
-2.9810 6.3472 6.1505 0.9869 -0.1296 -0.0956
